data_2207019
loop_
_publ_author_name
'Fang, Rui-Qin'
'Zhang, Xian-Ming'

_publ_section_title
;
 Bis(hexane-1,6-diaminium)
 di-\m~5~-hydrogenphosphato-penta-\m~2~-oxo-pentakis[dioxomolybdenum(VI)]
 dihydrate
;
_journal_coeditor_code NG6184
_journal_issue 10
_journal_name_full 'Acta Crystallographica Section E'
_journal_page_first m1933
_journal_page_last m1934
_journal_paper_doi 10.1107/S1600536805027686
_journal_volume 61
_journal_year 2005
_chemical_formula_iupac '(C6 H18 N2)2 [Mo5 (H P O4)2 O15], 2H2 O'
_chemical_formula_moiety '2C6 H18 N2 +, H2 Mo5 O23 P2 2-, 2H2 O'
_chemical_formula_sum 'C12 H42 Mo5 N4 O25 P2'
_chemical_formula_weight 1184.14
_chemical_name_systematic
;
Bis(hexane-1,6-diaminium)
di-\m~5~-hydrogenphosphato-penta-\m~2~-oxo-pentakis[dioxomolybdenum(VI)]
dihydrate
;
_space_group_IT_number 2
_symmetry_cell_setting triclinic
_symmetry_space_group_name_Hall '-P 1'
_symmetry_space_group_name_H-M 'P -1'
_atom_sites_solution_hydrogens geom
_atom_sites_solution_primary direct
_atom_sites_solution_secondary difmap
_audit_creation_method SHELXL-97
_cell_angle_alpha 103.038(2)
_cell_angle_beta 100.388(2)
_cell_angle_gamma 103.7460(10)
_cell_formula_units_Z 2
_cell_length_a 11.0814(13)
_cell_length_b 11.9500(14)
_cell_length_c 14.2178(17)
_cell_measurement_reflns_used 3258
_cell_measurement_temperature 298(2)
_cell_measurement_theta_max 28.3
_cell_measurement_theta_min 2.2
_cell_volume 1726.4(4)
_computing_cell_refinement SMART
_computing_data_collection 'SMART (Bruker, 2001)'
_computing_data_reduction 'SAINT (Bruker, 2001)'
_computing_molecular_graphics 'ORTEPII (Johnson, 1976)'
_computing_publication_material SHELXL97
_computing_structure_refinement 'SHELXL97 (Sheldrick, 1997)'
_computing_structure_solution 'SHELXS97 (Sheldrick, 1997)'
_diffrn_ambient_temperature 298(2)
_diffrn_measured_fraction_theta_full 0.974
_diffrn_measured_fraction_theta_max 0.974
_diffrn_measurement_device_type 'Bruker APEX area-detector'
_diffrn_measurement_method '\f and \w'
_diffrn_radiation_monochromator graphite
_diffrn_radiation_source 'fine-focus sealed tube'
_diffrn_radiation_type MoK\a
_diffrn_radiation_wavelength 0.71073
_diffrn_reflns_av_R_equivalents 0.0181
_diffrn_reflns_av_sigmaI/netI 0.0228
_diffrn_reflns_limit_h_max 14
_diffrn_reflns_limit_h_min -13
_diffrn_reflns_limit_k_max 15
_diffrn_reflns_limit_k_min -15
_diffrn_reflns_limit_l_max 18
_diffrn_reflns_limit_l_min -18
_diffrn_reflns_number 18401
_diffrn_reflns_theta_full 27.00
_diffrn_reflns_theta_max 27.00
_diffrn_reflns_theta_min 1.52
_diffrn_standards_decay_% 0
_diffrn_standards_interval_time 0
_diffrn_standards_number 0
_exptl_absorpt_coefficient_mu 1.955
_exptl_absorpt_correction_T_max 0.7077
_exptl_absorpt_correction_T_min 0.5916
_exptl_absorpt_correction_type multi-scan
_exptl_absorpt_process_details '(SADABS; Sheldrick, 1996)'
_exptl_crystal_colour White
_exptl_crystal_density_diffrn 2.278
_exptl_crystal_density_method 'not measured'
_exptl_crystal_description Block
_exptl_crystal_F_000 1164
_exptl_crystal_size_max 0.30
_exptl_crystal_size_mid 0.30
_exptl_crystal_size_min 0.19
_refine_diff_density_max 0.642
_refine_diff_density_min -0.461
_refine_ls_extinction_method none
_refine_ls_goodness_of_fit_ref 1.060
_refine_ls_hydrogen_treatment mixed
_refine_ls_matrix_type full
_refine_ls_number_parameters 451
_refine_ls_number_reflns 7331
_refine_ls_number_restraints 6
_refine_ls_restrained_S_all 1.060
_refine_ls_R_factor_all 0.0231
_refine_ls_R_factor_gt 0.0211
_refine_ls_shift/su_max 0.001
_refine_ls_shift/su_mean 0.000
_refine_ls_structure_factor_coef Fsqd
_refine_ls_weighting_details 'calc w = 1/[\s^2^(Fo^2^)+(0.021P)^2^+1.6423P] where P = (Fo^2^+2Fc^2^)/3'
_refine_ls_weighting_scheme calc
_refine_ls_wR_factor_gt 0.0509
_refine_ls_wR_factor_ref 0.0519
_reflns_number_gt 6893
_reflns_number_total 7331
_reflns_threshold_expression I>2\s(I)
_cod_data_source_file ng6184.cif
_cod_data_source_block I
_cod_depositor_comments
;
The following automatic conversions were performed:
'_symmetry_cell_setting' value 'Triclinic' changed to 'triclinic'
according to '/home/saulius/struct/CIF-dictionaries/cif_core.dic'
dictionary named 'cif_core.dic' version 2.4.1 from 2010-06-29.

Automatic conversion script
Id: cif_fix_enum 1527 2010-12-29 10:47:43Z saulius 

The following automatic conversions were performed:

'_symmetry_cell_setting' value 'Triclinic' changed to 'triclinic'
according to /home/saulius/struct/CIF-dictionaries/cif_core.dic
dictionary named 'cif_core.dic' version 2.4.1 from 2010-06-29.

Automatic conversion script
Id: cif_fix_values 1715 2011-07-08 13:25:40Z adriana 
;
_cod_database_code 2207019
_cod_database_fobs_code 2207019

loop_
_symmetry_equiv_pos_as_xyz
'x, y, z'
'-x, -y, -z'

loop_
_atom_site_label
_atom_site_fract_x
_atom_site_fract_y
_atom_site_fract_z
_atom_site_U_iso_or_equiv
_atom_site_adp_type
_atom_site_calc_flag
_atom_site_refinement_flags
_atom_site_occupancy
_atom_site_type_symbol
Mo1 0.724772(19) 0.360740(19) 0.348093(15) 0.01855(5) Uani d . 1 Mo
Mo2 0.53546(2) 0.078184(19) 0.304419(16) 0.02015(5) Uani d . 1 Mo
Mo3 0.225995(19) 0.074755(18) 0.232153(15) 0.01856(5) Uani d . 1 Mo
Mo4 0.217794(19) 0.345237(19) 0.195145(15) 0.01871(5) Uani d . 1 Mo
Mo5 0.52000(2) 0.512165(18) 0.223109(15) 0.01866(5) Uani d . 1 Mo
P1 0.45983(6) 0.22159(5) 0.12942(4) 0.01660(12) Uani d . 1 P
P2 0.43636(6) 0.33866(5) 0.38983(4) 0.01543(12) Uani d . 1 P
O1 0.45500(17) 0.11628(16) 0.03979(13) 0.0249(4) Uani d . 1 O
H1 0.5049 0.1327 0.0029 0.065(13) Uiso d . 1 H
O1W 0.6463(2) 0.16511(18) 0.95445(15) 0.0309(4) Uani d D 1 O
H1WA 0.703(3) 0.160(3) 1.0008(15) 0.052(11) Uiso d D 1 H
H1WB 0.637(3) 0.111(2) 0.9017(12) 0.034(9) Uiso d D 1 H
O2 0.55020(15) 0.21797(15) 0.22398(12) 0.0198(3) Uani d . 1 O
O2W 0.8528(2) 0.17444(19) 0.10083(16) 0.0368(5) Uani d D 1 O
H2WA 0.9289(16) 0.203(3) 0.097(3) 0.063(13) Uiso d D 1 H
H2WB 0.841(3) 0.214(3) 0.1541(17) 0.063(13) Uiso d D 1 H
O3 0.32002(15) 0.19707(15) 0.13870(12) 0.0187(3) Uani d . 1 O
O4 0.50726(16) 0.34130(15) 0.11062(12) 0.0208(4) Uani d . 1 O
O5 0.35231(16) 0.37264(15) 0.46248(13) 0.0226(4) Uani d . 1 O
H2 0.3750 0.4471 0.4916 0.041(10) Uiso d . 1 H
O6 0.40236(16) 0.20198(14) 0.35778(12) 0.0188(3) Uani d . 1 O
O7 0.57780(15) 0.39604(15) 0.44037(12) 0.0194(3) Uani d . 1 O
O8 0.40437(16) 0.38843(15) 0.30014(12) 0.0183(3) Uani d . 1 O
O9 0.82151(17) 0.31874(17) 0.27289(14) 0.0267(4) Uani d . 1 O
O10 0.83611(17) 0.45132(17) 0.45370(14) 0.0287(4) Uani d . 1 O
O11 0.67468(16) 0.21641(15) 0.38761(12) 0.0216(4) Uani d . 1 O
O12 0.6122(2) -0.00165(19) 0.23628(15) 0.0373(5) Uani d . 1 O
O13 0.5099(2) 0.00901(17) 0.39514(15) 0.0342(5) Uani d . 1 O
O14 0.36751(16) 0.01253(15) 0.21385(12) 0.0212(4) Uani d . 1 O
O15 0.11610(17) -0.00877(16) 0.12241(13) 0.0278(4) Uani d . 1 O
O16 0.17400(18) 0.01270(17) 0.31888(14) 0.0286(4) Uani d . 1 O
O17 0.17370(16) 0.21828(15) 0.25862(12) 0.0201(3) Uani d . 1 O
O18 0.10220(18) 0.28353(18) 0.08482(14) 0.0307(4) Uani d . 1 O
O19 0.15779(19) 0.43939(17) 0.26878(15) 0.0304(4) Uani d . 1 O
O20 0.33801(16) 0.45774(16) 0.15374(13) 0.0221(4) Uani d . 1 O
O21 0.58025(18) 0.58097(16) 0.14150(14) 0.0282(4) Uani d . 1 O
O22 0.51737(18) 0.63009(16) 0.31554(14) 0.0280(4) Uani d . 1 O
O23 0.66273(16) 0.46972(15) 0.29003(13) 0.0214(4) Uani d . 1 O
N1 0.0573(2) 0.3145(2) 0.40678(16) 0.0256(5) Uani d . 1 N
H1C -0.0111 0.3105 0.3610 0.038 Uiso calc R 1 H
H1D 0.1159 0.2938 0.3769 0.038 Uiso calc R 1 H
H1E 0.0899 0.3891 0.4466 0.038 Uiso calc R 1 H
N2 0.1629(2) 0.0741(2) 0.93726(16) 0.0283(5) Uani d . 1 N
H2C 0.2117 0.1042 0.9993 0.042 Uiso calc R 1 H
H2D 0.1578 -0.0032 0.9155 0.042 Uiso calc R 1 H
H2E 0.0848 0.0817 0.9362 0.042 Uiso calc R 1 H
N3 -0.3215(2) 0.4244(2) -0.00251(17) 0.0317(5) Uani d . 1 N
H3C -0.3651 0.3470 -0.0204 0.048 Uiso calc R 1 H
H3D -0.3105 0.4473 -0.0565 0.048 Uiso calc R 1 H
H3E -0.3650 0.4675 0.0293 0.048 Uiso calc R 1 H
N4 0.3816(2) 0.7737(2) 0.41853(17) 0.0314(5) Uani d . 1 N
H4C 0.3811 0.7780 0.4818 0.047 Uiso calc R 1 H
H4D 0.4263 0.8443 0.4147 0.047 Uiso calc R 1 H
H4E 0.4175 0.7175 0.3953 0.047 Uiso calc R 1 H
C1 0.0194(3) 0.2316(3) 0.4662(3) 0.0468(9) Uani d . 1 C
H1A -0.0178 0.1508 0.4219 0.056 Uiso calc R 1 H
H1B -0.0464 0.2534 0.4968 0.056 Uiso calc R 1 H
C2 0.1265(3) 0.2318(3) 0.5451(2) 0.0425(8) Uani d . 1 C
H2A 0.1657 0.3133 0.5876 0.051 Uiso calc R 1 H
H2B 0.1907 0.2074 0.5140 0.051 Uiso calc R 1 H
C3 0.0900(3) 0.1519(3) 0.6089(3) 0.0472(9) Uani d . 1 C
H3A 0.0144 0.1657 0.6290 0.057 Uiso calc R 1 H
H3B 0.0663 0.0692 0.5685 0.057 Uiso calc R 1 H
C4 0.1890(3) 0.1667(4) 0.6995(3) 0.0489(9) Uani d . 1 C
H4A 0.2197 0.2508 0.7370 0.059 Uiso calc R 1 H
H4B 0.2610 0.1437 0.6797 0.059 Uiso calc R 1 H
C5 0.1412(3) 0.0926(3) 0.7671(2) 0.0385(7) Uani d . 1 C
H5A 0.0534 0.0917 0.7668 0.046 Uiso calc R 1 H
H5B 0.1418 0.0105 0.7408 0.046 Uiso calc R 1 H
C6 0.2209(3) 0.1406(3) 0.8716(2) 0.0312(6) Uani d . 1 C
H6A 0.2279 0.2251 0.8961 0.037 Uiso calc R 1 H
H6B 0.3065 0.1331 0.8734 0.037 Uiso calc R 1 H
C7 -0.1948(3) 0.4437(3) 0.0643(2) 0.0348(6) Uani d . 1 C
H7A -0.1487 0.3953 0.0297 0.042 Uiso calc R 1 H
H7B -0.2074 0.4168 0.1223 0.042 Uiso calc R 1 H
C8 -0.1148(3) 0.5731(3) 0.0983(2) 0.0349(7) Uani d . 1 C
H8A -0.1586 0.6213 0.1359 0.042 Uiso calc R 1 H
H8B -0.1049 0.6013 0.0405 0.042 Uiso calc R 1 H
C9 0.0169(3) 0.5892(3) 0.1629(2) 0.0350(7) Uani d . 1 C
H9A 0.0069 0.5709 0.2246 0.042 Uiso calc R 1 H
H9B 0.0551 0.5321 0.1287 0.042 Uiso calc R 1 H
C10 0.1075(3) 0.7148(3) 0.1872(2) 0.0376(7) Uani d . 1 C
H10A 0.0696 0.7713 0.2224 0.045 Uiso calc R 1 H
H10B 0.1152 0.7334 0.1252 0.045 Uiso calc R 1 H
C11 0.2420(3) 0.7337(3) 0.2500(2) 0.0337(6) Uani d . 1 C
H11A 0.2735 0.6677 0.2224 0.040 Uiso calc R 1 H
H11B 0.2987 0.8070 0.2458 0.040 Uiso calc R 1 H
C12 0.2466(3) 0.7421(3) 0.3576(2) 0.0361(7) Uani d . 1 C
H12A 0.2072 0.8026 0.3838 0.043 Uiso calc R 1 H
H12B 0.1978 0.6658 0.3628 0.043 Uiso calc R 1 H

loop_
_atom_site_aniso_label
_atom_site_aniso_U_11
_atom_site_aniso_U_22
_atom_site_aniso_U_33
_atom_site_aniso_U_12
_atom_site_aniso_U_13
_atom_site_aniso_U_23
Mo1 0.01493(10) 0.02068(11) 0.01843(10) 0.00477(8) 0.00259(8) 0.00399(8)
Mo2 0.02343(11) 0.01749(11) 0.01932(11) 0.00776(8) 0.00317(8) 0.00447(8)
Mo3 0.01823(10) 0.01624(10) 0.01991(11) 0.00280(8) 0.00532(8) 0.00440(8)
Mo4 0.01631(10) 0.02157(11) 0.02016(11) 0.00621(8) 0.00441(8) 0.00893(8)
Mo5 0.01861(10) 0.01741(10) 0.02020(11) 0.00409(8) 0.00480(8) 0.00697(8)
P1 0.0164(3) 0.0182(3) 0.0144(3) 0.0042(2) 0.0044(2) 0.0035(2)
P2 0.0165(3) 0.0152(3) 0.0141(3) 0.0045(2) 0.0039(2) 0.0033(2)
O1 0.0271(10) 0.0240(9) 0.0198(9) 0.0044(7) 0.0097(7) -0.0008(7)
O1W 0.0340(11) 0.0297(11) 0.0253(10) 0.0082(9) 0.0092(9) 0.0000(8)
O2 0.0180(8) 0.0214(9) 0.0193(8) 0.0049(7) 0.0030(7) 0.0067(7)
O2W 0.0329(12) 0.0362(12) 0.0362(12) 0.0069(9) 0.0090(9) 0.0029(9)
O3 0.0158(8) 0.0214(9) 0.0183(8) 0.0043(7) 0.0043(6) 0.0054(7)
O4 0.0229(9) 0.0211(9) 0.0186(8) 0.0051(7) 0.0073(7) 0.0058(7)
O5 0.0229(9) 0.0206(9) 0.0218(9) 0.0042(7) 0.0096(7) 0.0001(7)
O6 0.0220(9) 0.0164(8) 0.0170(8) 0.0054(7) 0.0034(7) 0.0038(6)
O7 0.0179(8) 0.0203(9) 0.0168(8) 0.0040(7) 0.0026(6) 0.0018(7)
O8 0.0187(8) 0.0183(8) 0.0189(8) 0.0050(7) 0.0047(6) 0.0074(7)
O9 0.0224(9) 0.0327(10) 0.0265(9) 0.0105(8) 0.0080(7) 0.0068(8)
O10 0.0223(9) 0.0300(10) 0.0260(10) 0.0043(8) -0.0009(7) 0.0017(8)
O11 0.0204(9) 0.0230(9) 0.0207(9) 0.0081(7) 0.0014(7) 0.0061(7)
O12 0.0402(12) 0.0353(11) 0.0371(12) 0.0222(10) 0.0080(9) 0.0010(9)
O13 0.0430(12) 0.0276(10) 0.0298(10) 0.0062(9) 0.0026(9) 0.0127(8)
O14 0.0229(9) 0.0164(8) 0.0216(9) 0.0055(7) 0.0039(7) 0.0016(7)
O15 0.0245(9) 0.0257(10) 0.0255(10) 0.0013(8) 0.0022(7) 0.0017(8)
O16 0.0312(10) 0.0262(10) 0.0290(10) 0.0036(8) 0.0111(8) 0.0111(8)
O17 0.0193(8) 0.0220(9) 0.0223(9) 0.0075(7) 0.0085(7) 0.0084(7)
O18 0.0234(10) 0.0391(11) 0.0271(10) 0.0043(8) 0.0002(8) 0.0140(9)
O19 0.0356(11) 0.0312(11) 0.0365(11) 0.0194(9) 0.0174(9) 0.0160(9)
O20 0.0200(9) 0.0246(9) 0.0240(9) 0.0069(7) 0.0046(7) 0.0120(7)
O21 0.0303(10) 0.0253(10) 0.0299(10) 0.0043(8) 0.0094(8) 0.0117(8)
O22 0.0287(10) 0.0240(10) 0.0299(10) 0.0084(8) 0.0069(8) 0.0040(8)
O23 0.0177(8) 0.0203(9) 0.0252(9) 0.0039(7) 0.0042(7) 0.0072(7)
N1 0.0237(11) 0.0311(12) 0.0247(11) 0.0097(9) 0.0074(9) 0.0101(9)
N2 0.0292(12) 0.0304(12) 0.0228(11) 0.0072(10) 0.0046(9) 0.0056(9)
N3 0.0288(12) 0.0400(14) 0.0286(12) 0.0069(10) 0.0086(10) 0.0160(11)
N4 0.0408(14) 0.0295(13) 0.0227(11) 0.0107(10) 0.0056(10) 0.0064(10)
C1 0.0331(17) 0.062(2) 0.048(2) 0.0025(15) 0.0065(14) 0.0366(18)
C2 0.0347(17) 0.054(2) 0.0374(17) 0.0020(14) 0.0031(13) 0.0269(15)
C3 0.0407(18) 0.056(2) 0.0403(18) -0.0016(16) 0.0008(14) 0.0291(16)
C4 0.0321(17) 0.074(3) 0.0449(19) 0.0063(16) 0.0078(14) 0.0373(19)
C5 0.0277(15) 0.054(2) 0.0333(16) 0.0042(14) 0.0024(12) 0.0247(15)
C6 0.0321(15) 0.0293(15) 0.0343(15) 0.0089(12) 0.0105(12) 0.0111(12)
C7 0.0345(16) 0.0350(16) 0.0340(16) 0.0090(13) 0.0019(12) 0.0143(13)
C8 0.0372(16) 0.0300(15) 0.0355(16) 0.0124(13) -0.0006(13) 0.0102(12)
C9 0.0357(16) 0.0305(15) 0.0380(16) 0.0114(13) 0.0007(13) 0.0128(13)
C10 0.0415(17) 0.0292(15) 0.0370(17) 0.0083(13) -0.0006(13) 0.0097(13)
C11 0.0365(16) 0.0313(15) 0.0302(15) 0.0065(12) 0.0043(12) 0.0091(12)
C12 0.0350(16) 0.0391(17) 0.0336(16) 0.0089(13) 0.0109(13) 0.0094(13)

loop_
_atom_type_symbol
_atom_type_description
_atom_type_scat_dispersion_real
_atom_type_scat_dispersion_imag
_atom_type_scat_source
C C 0.0033 0.0016 'International Tables Vol C Tables 4.2.6.8 and 6.1.1.4'
H H 0.0000 0.0000 'International Tables Vol C Tables 4.2.6.8 and 6.1.1.4'
N N 0.0061 0.0033 'International Tables Vol C Tables 4.2.6.8 and 6.1.1.4'
O O 0.0106 0.0060 'International Tables Vol C Tables 4.2.6.8 and 6.1.1.4'
P P 0.1023 0.0942 'International Tables Vol C Tables 4.2.6.8 and 6.1.1.4'
Mo Mo -1.6832 0.6857 'International Tables Vol C Tables 4.2.6.8 and 6.1.1.4'

loop_
_geom_angle_atom_site_label_1
_geom_angle_atom_site_label_2
_geom_angle_atom_site_label_3
_geom_angle
O10 Mo1 O9 101.29(9)
O10 Mo1 O23 103.53(8)
O9 Mo1 O23 101.97(8)
O10 Mo1 O11 100.32(8)
O9 Mo1 O11 99.12(8)
O23 Mo1 O11 144.15(7)
O10 Mo1 O7 84.24(8)
O9 Mo1 O7 173.49(8)
O23 Mo1 O7 79.85(7)
O11 Mo1 O7 76.33(7)
O10 Mo1 O2 168.47(8)
O9 Mo1 O2 86.77(7)
O23 Mo1 O2 82.56(7)
O11 Mo1 O2 70.01(6)
O7 Mo1 O2 87.27(6)
O12 Mo2 O13 105.07(11)
O12 Mo2 O14 97.53(9)
O13 Mo2 O14 99.55(9)
O12 Mo2 O11 102.21(9)
O13 Mo2 O11 97.30(8)
O14 Mo2 O11 149.66(7)
O12 Mo2 O2 94.98(9)
O13 Mo2 O2 159.33(8)
O14 Mo2 O2 82.43(7)
O11 Mo2 O2 73.17(7)
O12 Mo2 O6 163.84(8)
O13 Mo2 O6 88.94(8)
O14 Mo2 O6 71.77(6)
O11 Mo2 O6 83.54(6)
O2 Mo2 O6 72.02(6)
O16 Mo3 O15 104.09(9)
O16 Mo3 O17 100.42(8)
O15 Mo3 O17 100.96(8)
O16 Mo3 O14 102.62(8)
O15 Mo3 O14 99.43(8)
O17 Mo3 O14 144.29(7)
O16 Mo3 O6 88.14(8)
O15 Mo3 O6 167.30(7)
O17 Mo3 O6 79.77(7)
O14 Mo3 O6 74.14(6)
O16 Mo3 O3 168.26(8)
O15 Mo3 O3 86.73(7)
O17 Mo3 O3 72.62(6)
O14 Mo3 O3 79.65(7)
O6 Mo3 O3 81.38(6)
O19 Mo4 O18 105.28(10)
O19 Mo4 O20 100.98(8)
O18 Mo4 O20 98.91(8)
O19 Mo4 O17 93.77(8)
O18 Mo4 O17 99.22(8)
O20 Mo4 O17 152.65(7)
O19 Mo4 O8 96.40(8)
O18 Mo4 O8 158.05(8)
O20 Mo4 O8 73.18(7)
O17 Mo4 O8 82.45(7)
O19 Mo4 O3 162.13(8)
O18 Mo4 O3 87.93(8)
O20 Mo4 O3 88.50(7)
O17 Mo4 O3 71.90(6)
O8 Mo4 O3 71.68(6)
O22 Mo5 O21 102.74(9)
O22 Mo5 O23 99.89(8)
O21 Mo5 O23 103.82(8)
O22 Mo5 O20 98.68(8)
O21 Mo5 O20 99.12(8)
O23 Mo5 O20 146.33(7)
O22 Mo5 O4 172.44(8)
O21 Mo5 O4 84.63(8)
O23 Mo5 O4 79.68(7)
O20 Mo5 O4 78.28(7)
O22 Mo5 O8 86.93(8)
O21 Mo5 O8 166.56(8)
O23 Mo5 O8 83.35(6)
O20 Mo5 O8 69.86(6)
O4 Mo5 O8 85.52(6)
O4 P1 O2 108.78(10)
O4 P1 O3 111.58(10)
O2 P1 O3 111.37(9)
O4 P1 O1 111.49(10)
O2 P1 O1 109.49(10)
O3 P1 O1 104.08(10)
O7 P2 O6 111.68(10)
O7 P2 O8 107.91(10)
O6 P2 O8 111.56(9)
O7 P2 O5 110.65(10)
O6 P2 O5 106.89(10)
O8 P2 O5 108.12(10)
P1 O1 H1 116.5
H1WA O1W H1WB 109.7(16)
P1 O2 Mo2 129.90(10)
P1 O2 Mo1 134.60(10)
Mo2 O2 Mo1 94.76(6)
H2WA O2W H2WB 109.9(17)
P1 O3 Mo3 125.64(9)
P1 O3 Mo4 126.03(9)
Mo3 O3 Mo4 91.42(6)
P1 O4 Mo5 120.72(9)
P2 O5 H2 112.43(15)
P2 O6 Mo3 125.09(9)
P2 O6 Mo2 128.16(9)
Mo3 O6 Mo2 90.82(6)
P2 O7 Mo1 117.78(9)
P2 O8 Mo4 127.48(9)
P2 O8 Mo5 135.76(10)
Mo4 O8 Mo5 96.64(6)
Mo1 O11 Mo2 122.07(9)
Mo3 O14 Mo2 123.03(9)
Mo3 O17 Mo4 123.95(9)
Mo4 O20 Mo5 120.13(8)
Mo1 O23 Mo5 149.26(10)
C1 N1 H1C 109.5
C1 N1 H1D 109.5
H1C N1 H1D 109.5
C1 N1 H1E 109.5
H1C N1 H1E 109.5
H1D N1 H1E 109.5
C6 N2 H2C 109.5
C6 N2 H2D 109.5
H2C N2 H2D 109.5
C6 N2 H2E 109.5
H2C N2 H2E 109.5
H2D N2 H2E 109.5
C7 N3 H3C 109.5
C7 N3 H3D 109.5
H3C N3 H3D 109.5
C7 N3 H3E 109.5
H3C N3 H3E 109.5
H3D N3 H3E 109.5
C12 N4 H4C 109.5
C12 N4 H4D 109.5
H4C N4 H4D 109.5
C12 N4 H4E 109.5
H4C N4 H4E 109.5
H4D N4 H4E 109.5
N1 C1 C2 113.8(3)
N1 C1 H1A 108.8
C2 C1 H1A 108.8
N1 C1 H1B 108.8
C2 C1 H1B 108.8
H1A C1 H1B 107.7
C1 C2 C3 114.9(3)
C1 C2 H2A 108.5
C3 C2 H2A 108.5
C1 C2 H2B 108.5
C3 C2 H2B 108.5
H2A C2 H2B 107.5
C4 C3 C2 116.2(3)
C4 C3 H3A 108.2
C2 C3 H3A 108.2
C4 C3 H3B 108.2
C2 C3 H3B 108.2
H3A C3 H3B 107.4
C3 C4 C5 113.6(3)
C3 C4 H4A 108.8
C5 C4 H4A 108.8
C3 C4 H4B 108.8
C5 C4 H4B 108.8
H4A C4 H4B 107.7
C6 C5 C4 112.6(3)
C6 C5 H5A 109.1
C4 C5 H5A 109.1
C6 C5 H5B 109.1
C4 C5 H5B 109.1
H5A C5 H5B 107.8
C5 C6 N2 110.8(2)
C5 C6 H6A 109.5
N2 C6 H6A 109.5
C5 C6 H6B 109.5
N2 C6 H6B 109.5
H6A C6 H6B 108.1
N3 C7 C8 112.8(2)
N3 C7 H7A 109.0
C8 C7 H7A 109.0
N3 C7 H7B 109.0
C8 C7 H7B 109.0
H7A C7 H7B 107.8
C7 C8 C9 111.6(2)
C7 C8 H8A 109.3
C9 C8 H8A 109.3
C7 C8 H8B 109.3
C9 C8 H8B 109.3
H8A C8 H8B 108.0
C10 C9 C8 113.5(2)
C10 C9 H9A 108.9
C8 C9 H9A 108.9
C10 C9 H9B 108.9
C8 C9 H9B 108.9
H9A C9 H9B 107.7
C9 C10 C11 115.1(2)
C9 C10 H10A 108.5
C11 C10 H10A 108.5
C9 C10 H10B 108.5
C11 C10 H10B 108.5
H10A C10 H10B 107.5
C12 C11 C10 113.4(3)
C12 C11 H11A 108.9
C10 C11 H11A 108.9
C12 C11 H11B 108.9
C10 C11 H11B 108.9
H11A C11 H11B 107.7
N4 C12 C11 111.7(2)
N4 C12 H12A 109.3
C11 C12 H12A 109.3
N4 C12 H12B 109.3
C11 C12 H12B 109.3
H12A C12 H12B 107.9

loop_
_geom_bond_atom_site_label_1
_geom_bond_atom_site_label_2
_geom_bond_distance
Mo1 O10 1.7066(18)
Mo1 O9 1.7238(18)
Mo1 O23 1.8857(17)
Mo1 O11 1.9218(17)
Mo1 O7 2.3236(17)
Mo1 O2 2.3683(17)
Mo2 O12 1.6841(19)
Mo2 O13 1.7114(19)
Mo2 O14 1.9297(17)
Mo2 O11 1.9383(17)
Mo2 O2 2.2191(17)
Mo2 O6 2.4236(17)
Mo3 O16 1.6936(18)
Mo3 O15 1.7170(18)
Mo3 O17 1.9180(17)
Mo3 O14 1.9220(17)
Mo3 O6 2.3292(16)
Mo3 O3 2.3747(16)
Mo4 O19 1.6968(19)
Mo4 O18 1.7174(18)
Mo4 O20 1.9280(17)
Mo4 O17 1.9440(17)
Mo4 O8 2.1913(16)
Mo4 O3 2.3879(17)
Mo5 O22 1.7063(18)
Mo5 O21 1.7079(18)
Mo5 O23 1.9289(17)
Mo5 O20 1.9578(17)
Mo5 O4 2.2484(17)
Mo5 O8 2.3161(16)
P1 O4 1.5033(18)
P1 O2 1.5406(17)
P1 O3 1.5424(17)
P1 O1 1.5590(18)
P2 O7 1.5179(17)
P2 O6 1.5256(17)
P2 O8 1.5442(17)
P2 O5 1.5610(17)
O1 H1 0.85
O1W H1WA 0.846(10)
O1W H1WB 0.845(10)
O2W H2WA 0.848(10)
O2W H2WB 0.846(10)
O5 H2 0.85
N1 C1 1.477(4)
N1 H1C 0.8900
N1 H1D 0.8900
N1 H1E 0.8900
N2 C6 1.490(3)
N2 H2C 0.8900
N2 H2D 0.8900
N2 H2E 0.8900
N3 C7 1.481(4)
N3 H3C 0.8900
N3 H3D 0.8900
N3 H3E 0.8900
N4 C12 1.499(4)
N4 H4C 0.8900
N4 H4D 0.8900
N4 H4E 0.8900
C1 C2 1.478(4)
C1 H1A 0.9700
C1 H1B 0.9700
C2 C3 1.496(4)
C2 H2A 0.9700
C2 H2B 0.9700
C3 C4 1.480(4)
C3 H3A 0.9700
C3 H3B 0.9700
C4 C5 1.528(4)
C4 H4A 0.9700
C4 H4B 0.9700
C5 C6 1.489(4)
C5 H5A 0.9700
C5 H5B 0.9700
C6 H6A 0.9700
C6 H6B 0.9700
C7 C8 1.505(4)
C7 H7A 0.9700
C7 H7B 0.9700
C8 C9 1.521(4)
C8 H8A 0.9700
C8 H8B 0.9700
C9 C10 1.518(4)
C9 H9A 0.9700
C9 H9B 0.9700
C10 C11 1.529(4)
C10 H10A 0.9700
C10 H10B 0.9700
C11 C12 1.500(4)
C11 H11A 0.9700
C11 H11B 0.9700
C12 H12A 0.9700
C12 H12B 0.9700

loop_
_geom_hbond_atom_site_label_D
_geom_hbond_atom_site_label_H
_geom_hbond_atom_site_label_A
_geom_hbond_site_symmetry_A
_geom_hbond_distance_DH
_geom_hbond_distance_HA
_geom_hbond_distance_DA
_geom_hbond_angle_DHA
N4 H4C O11 2_666 0.89 2.05 2.917(3) 163
N4 H4C O13 2_666 0.89 2.60 3.077(3) 114
N4 H4C O7 2_666 0.89 2.66 3.207(3) 121
N4 H4D O13 1_565 0.89 2.07 2.955(3) 173
N4 H4E O22 . 0.89 2.02 2.871(3) 160
N1 H1C O9 1_455 0.89 2.08 2.961(3) 171
N1 H1D O17 . 0.89 2.01 2.831(3) 153
N1 H1D O5 . 0.89 2.53 3.088(3) 122
N1 H1E O10 2_666 0.89 1.98 2.871(3) 175
N2 H2C O3 1_556 0.89 2.03 2.912(3) 171
N2 H2C O1 1_556 0.89 2.62 3.169(3) 121
N2 H2C O15 1_556 0.89 2.66 3.099(3) 112
N2 H2D O2W 2_656 0.89 1.98 2.853(3) 167
N2 H2E O15 2_556 0.89 2.12 2.915(3) 149
N3 H3C O1W 1_454 0.89 2.16 2.940(3) 146
N3 H3D O20 2_565 0.89 2.00 2.826(3) 153
N3 H3E O21 1_455 0.89 2.13 2.987(3) 163
O2W H2WA O18 1_655 0.848(10) 1.990(11) 2.835(3) 174(4)
O1W H1WA O2W 1_556 0.846(10) 1.930(12) 2.764(3) 169(4)
O1W H1WB O14 2_656 0.845(10) 1.928(11) 2.771(3) 175(3)
O2W H2WB O9 . 0.846(10) 1.944(11) 2.787(3) 174(4)
O1 H1 O1W 1_554 0.85 1.817 2.639(3) 163.06
O5 H2 O7 2_666 0.85 1.805 2.650(2) 176.97

loop_
_geom_torsion_atom_site_label_1
_geom_torsion_atom_site_label_2
_geom_torsion_atom_site_label_3
_geom_torsion_atom_site_label_4
_geom_torsion
O4 P1 O2 Mo2 175.08(11)
O3 P1 O2 Mo2 51.70(15)
O1 P1 O2 Mo2 -62.86(14)
O4 P1 O2 Mo1 7.59(16)
O3 P1 O2 Mo1 -115.80(13)
O1 P1 O2 Mo1 129.65(13)
O12 Mo2 O2 P1 87.98(14)
O13 Mo2 O2 P1 -106.0(2)
O14 Mo2 O2 P1 -8.97(13)
O11 Mo2 O2 P1 -170.74(14)
O6 Mo2 O2 P1 -82.19(13)
O12 Mo2 O2 Mo1 -100.92(9)
O13 Mo2 O2 Mo1 65.1(2)
O14 Mo2 O2 Mo1 162.13(7)
O11 Mo2 O2 Mo1 0.35(6)
O6 Mo2 O2 Mo1 88.90(6)
O10 Mo1 O2 P1 136.2(4)
O9 Mo1 O2 P1 -89.04(14)
O23 Mo1 O2 P1 13.48(14)
O11 Mo1 O2 P1 170.04(15)
O7 Mo1 O2 P1 93.59(14)
O10 Mo1 O2 Mo2 -34.2(4)
O9 Mo1 O2 Mo2 100.56(8)
O23 Mo1 O2 Mo2 -156.92(7)
O11 Mo1 O2 Mo2 -0.36(6)
O7 Mo1 O2 Mo2 -76.81(6)
O4 P1 O3 Mo3 -152.13(10)
O2 P1 O3 Mo3 -30.36(14)
O1 P1 O3 Mo3 87.51(12)
O4 P1 O3 Mo4 -28.13(14)
O2 P1 O3 Mo4 93.64(12)
O1 P1 O3 Mo4 -148.49(11)
O16 Mo3 O3 P1 80.8(4)
O15 Mo3 O3 P1 -121.69(13)
O17 Mo3 O3 P1 135.75(13)
O14 Mo3 O3 P1 -21.48(11)
O6 Mo3 O3 P1 53.85(11)
O16 Mo3 O3 Mo4 -57.1(4)
O15 Mo3 O3 Mo4 100.43(8)
O17 Mo3 O3 Mo4 -2.13(6)
O14 Mo3 O3 Mo4 -159.36(7)
O6 Mo3 O3 Mo4 -84.04(6)
O19 Mo4 O3 P1 -97.5(3)
O18 Mo4 O3 P1 124.09(12)
O20 Mo4 O3 P1 25.11(12)
O17 Mo4 O3 P1 -135.52(13)
O8 Mo4 O3 P1 -47.66(11)
O19 Mo4 O3 Mo3 40.1(3)
O18 Mo4 O3 Mo3 -98.28(8)
O20 Mo4 O3 Mo3 162.74(7)
O17 Mo4 O3 Mo3 2.11(6)
O8 Mo4 O3 Mo3 89.97(6)
O2 P1 O4 Mo5 -61.12(13)
O3 P1 O4 Mo5 62.14(13)
O1 P1 O4 Mo5 178.05(10)
O22 Mo5 O4 P1 -14.3(6)
O21 Mo5 O4 P1 178.31(13)
O23 Mo5 O4 P1 73.19(11)
O20 Mo5 O4 P1 -81.19(11)
O8 Mo5 O4 P1 -10.85(11)
O7 P2 O6 Mo3 -156.91(10)
O8 P2 O6 Mo3 -36.06(14)
O5 P2 O6 Mo3 81.93(12)
O7 P2 O6 Mo2 -31.86(14)
O8 P2 O6 Mo2 88.99(12)
O5 P2 O6 Mo2 -153.01(11)
O16 Mo3 O6 P2 -119.46(13)
O15 Mo3 O6 P2 75.9(4)
O17 Mo3 O6 P2 -18.52(11)
O14 Mo3 O6 P2 136.86(13)
O3 Mo3 O6 P2 55.24(11)
O16 Mo3 O6 Mo2 100.61(8)
O15 Mo3 O6 Mo2 -64.0(4)
O17 Mo3 O6 Mo2 -158.45(7)
O14 Mo3 O6 Mo2 -3.07(6)
O3 Mo3 O6 Mo2 -84.69(6)
O12 Mo2 O6 P2 -84.7(3)
O13 Mo2 O6 P2 124.74(13)
O14 Mo2 O6 P2 -134.84(13)
O11 Mo2 O6 P2 27.27(12)
O2 Mo2 O6 P2 -47.08(11)
O12 Mo2 O6 Mo3 53.2(3)
O13 Mo2 O6 Mo3 -97.32(8)
O14 Mo2 O6 Mo3 3.10(6)
O11 Mo2 O6 Mo3 165.21(7)
O2 Mo2 O6 Mo3 90.86(6)
O6 P2 O7 Mo1 61.39(12)
O8 P2 O7 Mo1 -61.56(12)
O5 P2 O7 Mo1 -179.66(9)
O10 Mo1 O7 P2 179.13(12)
O9 Mo1 O7 P2 -32.5(7)
O23 Mo1 O7 P2 74.25(11)
O11 Mo1 O7 P2 -78.76(11)
O2 Mo1 O7 P2 -8.67(10)
O7 P2 O8 Mo4 -179.50(11)
O6 P2 O8 Mo4 57.47(14)
O5 P2 O8 Mo4 -59.79(14)
O7 P2 O8 Mo5 5.49(16)
O6 P2 O8 Mo5 -117.53(13)
O5 P2 O8 Mo5 125.21(13)
O19 Mo4 O8 P2 81.04(13)
O18 Mo4 O8 P2 -107.9(2)
O20 Mo4 O8 P2 -179.39(14)
O17 Mo4 O8 P2 -11.93(12)
O3 Mo4 O8 P2 -85.30(12)
O19 Mo4 O8 Mo5 -102.47(8)
O18 Mo4 O8 Mo5 68.6(2)
O20 Mo4 O8 Mo5 -2.89(6)
O17 Mo4 O8 Mo5 164.56(7)
O3 Mo4 O8 Mo5 91.19(6)
O22 Mo5 O8 P2 -80.68(15)
O21 Mo5 O8 P2 142.8(3)
O23 Mo5 O8 P2 19.66(14)
O20 Mo5 O8 P2 178.92(16)
O4 Mo5 O8 P2 99.77(14)
O22 Mo5 O8 Mo4 103.31(8)
O21 Mo5 O8 Mo4 -33.2(3)
O23 Mo5 O8 Mo4 -156.35(7)
O20 Mo5 O8 Mo4 2.90(6)
O4 Mo5 O8 Mo4 -76.24(6)
O10 Mo1 O11 Mo2 173.99(10)
O9 Mo1 O11 Mo2 -82.67(11)
O23 Mo1 O11 Mo2 42.84(18)
O7 Mo1 O11 Mo2 92.57(10)
O2 Mo1 O11 Mo2 0.49(8)
O12 Mo2 O11 Mo1 91.05(12)
O13 Mo2 O11 Mo1 -161.73(11)
O14 Mo2 O11 Mo1 -38.4(2)
O2 Mo2 O11 Mo1 -0.51(9)
O6 Mo2 O11 Mo1 -73.64(10)
O16 Mo3 O14 Mo2 -79.76(12)
O15 Mo3 O14 Mo2 173.37(11)
O17 Mo3 O14 Mo2 49.21(17)
O6 Mo3 O14 Mo2 4.60(9)
O3 Mo3 O14 Mo2 88.48(10)
O12 Mo2 O14 Mo3 -172.03(12)
O13 Mo2 O14 Mo3 81.21(12)
O11 Mo2 O14 Mo3 -41.6(2)
O2 Mo2 O14 Mo3 -77.98(10)
O6 Mo2 O14 Mo3 -4.48(9)
O16 Mo3 O17 Mo4 173.41(11)
O15 Mo3 O17 Mo4 -79.87(12)
O14 Mo3 O17 Mo4 43.88(18)
O6 Mo3 O17 Mo4 87.24(10)
O3 Mo3 O17 Mo4 3.16(9)
O19 Mo4 O17 Mo3 -172.24(11)
O18 Mo4 O17 Mo3 81.60(12)
O20 Mo4 O17 Mo3 -49.4(2)
O8 Mo4 O17 Mo3 -76.28(10)
O3 Mo4 O17 Mo3 -3.15(9)
O19 Mo4 O20 Mo5 97.37(11)
O18 Mo4 O20 Mo5 -155.04(11)
O17 Mo4 O20 Mo5 -24.0(2)
O8 Mo4 O20 Mo5 3.93(9)
O3 Mo4 O20 Mo5 -67.37(10)
O22 Mo5 O20 Mo4 -87.27(11)
O21 Mo5 O20 Mo4 168.23(11)
O23 Mo5 O20 Mo4 35.59(19)
O4 Mo5 O20 Mo4 85.70(10)
O8 Mo5 O20 Mo4 -3.79(8)
O10 Mo1 O23 Mo5 -137.74(19)
O9 Mo1 O23 Mo5 117.37(19)
O11 Mo1 O23 Mo5 -7.4(3)
O7 Mo1 O23 Mo5 -56.25(19)
O2 Mo1 O23 Mo5 32.29(19)
O22 Mo5 O23 Mo1 110.6(2)
O21 Mo5 O23 Mo1 -143.56(19)
O20 Mo5 O23 Mo1 -12.0(3)
O4 Mo5 O23 Mo1 -61.76(19)
O8 Mo5 O23 Mo1 24.88(19)
N1 C1 C2 C3 177.9(3)
C1 C2 C3 C4 -169.0(4)
C2 C3 C4 C5 173.7(3)
C3 C4 C5 C6 -158.4(3)
C4 C5 C6 N2 173.8(3)
N3 C7 C8 C9 -177.4(3)
C7 C8 C9 C10 172.1(3)
C8 C9 C10 C11 -178.7(3)
C9 C10 C11 C12 -74.7(4)
C10 C11 C12 N4 -173.9(2)
